data_7242852
loop_
_publ_author_name
'Owczarek, Magdalena'
'Szklarz, Przemys\/law'
'Jakubas, Ryszard'

_publ_section_title
;
 Towards ferroelectricity-inducing chains of halogenoantimonates(iii) and
 halogenobismuthates(iii)
;
_journal_issue 29
_journal_name_full 'RSC Advances'
_journal_page_first 17574
_journal_page_last 17586
_journal_paper_doi 10.1039/D0RA10151F
_journal_volume 11
_journal_year 2021
_chemical_formula_moiety 'Br5 Sb, 2(C4 H6 N3)'
_chemical_formula_sum 'C8 H12 Br5 N6 Sb'
_chemical_formula_weight 713.54
_space_group_crystal_system monoclinic
_space_group_IT_number 4
_space_group_name_Hall 'P 2yb'
_space_group_name_H-M_alt 'P 1 21 1'
_atom_sites_solution_hydrogens geom
_atom_sites_solution_primary heavy
_audit_creation_date 2020-06-05
_audit_creation_method
;
Olex2 1.2
(compiled 2018.05.29 svn.r3508 for OlexSys, GUI svn.r5506)
;
_audit_update_record
;
2020-08-26 deposited with the CCDC.	2021-05-06 downloaded from the CCDC.
;
_cell_angle_alpha 90
_cell_angle_beta 105.31(2)
_cell_angle_gamma 90
_cell_formula_units_Z 2
_cell_length_a 5.946(3)
_cell_length_b 14.401(4)
_cell_length_c 10.621(4)
_cell_measurement_reflns_used 5599
_cell_measurement_temperature 100(2)
_cell_measurement_theta_max 38.5550
_cell_measurement_theta_min 4.8790
_cell_volume 877.2(6)
_computing_cell_refinement 'CrysAlisPro 1.171.38.46 (Rigaku OD, 2015)'
_computing_data_collection 'CrysAlisPro 1.171.38.46 (Rigaku OD, 2015)'
_computing_data_reduction 'CrysAlisPro 1.171.38.46 (Rigaku OD, 2015)'
_computing_molecular_graphics 'Olex2 (Dolomanov et al., 2009)'
_computing_publication_material 'Olex2 (Dolomanov et al., 2009)'
_computing_structure_refinement 'ShelXL (Sheldrick, 2015)'
_computing_structure_solution 'ShelXS (Sheldrick, 2008)'
_diffrn_ambient_temperature 100(2)
_diffrn_detector 'CCD plate'
_diffrn_detector_area_resol_mean 8.1956
_diffrn_detector_type Onyx
_diffrn_measured_fraction_theta_full 0.973
_diffrn_measured_fraction_theta_max 0.954
_diffrn_measurement_details
;
List of Runs (angles in degrees, time in seconds):

  # Type    Start    End  Width  t~exp~   \w     \q     \k     \f   Frames
#--------------------------------------------------------------------------
  1  \f    170.00 270.00   1.00   30.00   0.00  28.00   0.00    --   100
  2  \w    -60.00  84.00   1.00   50.00    --   40.00 -79.00   0.00  144
  3  \w    -60.00  74.00   1.00   50.00    --   40.00 -79.00 120.00  134
;
_diffrn_measurement_device 'four-circle diffractometer'
_diffrn_measurement_device_type 'Xcalibur, Onyx'
_diffrn_measurement_method '\w and \f scans'
_diffrn_orient_matrix_type 'CrysAlisPro convention (1999,Acta A55,543-557)'
_diffrn_orient_matrix_UB_11 0.0005406000
_diffrn_orient_matrix_UB_12 0.0441432000
_diffrn_orient_matrix_UB_13 0.0297189000
_diffrn_orient_matrix_UB_21 0.1194085000
_diffrn_orient_matrix_UB_22 0.0054905000
_diffrn_orient_matrix_UB_23 0.0019474000
_diffrn_orient_matrix_UB_31 -0.0321859000
_diffrn_orient_matrix_UB_32 0.0211431000
_diffrn_orient_matrix_UB_33 -0.0625068000
_diffrn_radiation_monochromator graphite
_diffrn_radiation_probe x-ray
_diffrn_radiation_type MoK\a
_diffrn_radiation_wavelength 0.71073
_diffrn_reflns_av_R_equivalents 0.0218
_diffrn_reflns_av_unetI/netI 0.0307
_diffrn_reflns_Laue_measured_fraction_full 0.973
_diffrn_reflns_Laue_measured_fraction_max 0.954
_diffrn_reflns_limit_h_max 8
_diffrn_reflns_limit_h_min -8
_diffrn_reflns_limit_k_max 19
_diffrn_reflns_limit_k_min -15
_diffrn_reflns_limit_l_max 13
_diffrn_reflns_limit_l_min -14
_diffrn_reflns_number 7214
_diffrn_reflns_point_group_measured_fraction_full 0.835
_diffrn_reflns_point_group_measured_fraction_max 0.801
_diffrn_reflns_theta_full 25.242
_diffrn_reflns_theta_max 28.693
_diffrn_reflns_theta_min 4.689
_diffrn_source 'fine-focus sealed X-ray tube'
_diffrn_source_type 'Enhance (Mo) X-ray Source'
_diffrn_standards_number 0
_exptl_absorpt_coefficient_mu 12.959
_exptl_absorpt_correction_T_max 0.416
_exptl_absorpt_correction_T_min 0.265
_exptl_absorpt_correction_type analytical
_exptl_absorpt_process_details
;
CrysAlisPro 1.171.38.46 (Rigaku Oxford Diffraction, 2015)
Analytical numeric absorption correction using a multifaceted crystal
			model based on expressions derived by R.C. Clark & J.S. Reid.
(Clark, R. C. & Reid, J. S. (1995). Acta Cryst. A51, 887-897)
Empirical absorption correction using spherical harmonics,
 implemented in SCALE3 ABSPACK scaling algorithm.
;
_exptl_crystal_colour 'light yellow'
_exptl_crystal_colour_modifier light
_exptl_crystal_colour_primary yellow
_exptl_crystal_density_diffrn 2.701
_exptl_crystal_description block
_exptl_crystal_F_000 656
_exptl_crystal_size_max 0.16
_exptl_crystal_size_mid 0.15
_exptl_crystal_size_min 0.1
_refine_diff_density_max 1.057
_refine_diff_density_min -0.516
_refine_diff_density_rms 0.120
_refine_ls_abs_structure_details
;
 Flack x determined using 1241 quotients [(I+)-(I-)]/[(I+)+(I-)]
 (Parsons, Flack and Wagner, Acta Cryst. B69 (2013) 249-259).
;
_refine_ls_abs_structure_Flack 0.446(13)
_refine_ls_extinction_method none
_refine_ls_goodness_of_fit_ref 1.099
_refine_ls_hydrogen_treatment constr
_refine_ls_matrix_type full
_refine_ls_number_parameters 181
_refine_ls_number_reflns 3618
_refine_ls_number_restraints 1
_refine_ls_restrained_S_all 1.099
_refine_ls_R_factor_all 0.0250
_refine_ls_R_factor_gt 0.0226
_refine_ls_shift/su_max 0.000
_refine_ls_shift/su_mean 0.000
_refine_ls_structure_factor_coef Fsqd
_refine_ls_weighting_details 'w=1/[\s^2^(Fo^2^)+(0.0142P)^2^+1.3770P] where P=(Fo^2^+2Fc^2^)/3'
_refine_ls_weighting_scheme calc
_refine_ls_wR_factor_gt 0.0487
_refine_ls_wR_factor_ref 0.0498
_reflns_Friedel_coverage 0.616
_reflns_Friedel_fraction_full 0.683
_reflns_Friedel_fraction_max 0.635
_reflns_number_gt 3442
_reflns_number_total 3618
_reflns_threshold_expression 'I > 2\s(I)'
_cod_data_source_file d0ra10151f2.cif
_cod_data_source_block 2aprmsbbr
_cod_database_code 7242852
_shelx_shelxl_version_number 2017/1
_chemical_oxdiff_formula 'C8 H12 N6 Sb1 Br5'
_shelx_space_group_comment
;
The symmetry employed for this shelxl refinement is uniquely defined
by the following loop, which should always be used as a source of
symmetry information in preference to the above space-group names.
They are only intended as comments.
;
_shelx_estimated_absorpt_t_max 0.357
_shelx_estimated_absorpt_t_min 0.231
_reflns_odcompleteness_completeness 96.77
_reflns_odcompleteness_iscentric 1
_reflns_odcompleteness_theta 26.32
_olex2_refinement_description
;
1. Fixed Uiso
 At 1.2 times of:
  All C(H) groups, All N(H) groups, All N(H,H) groups
2.a Aromatic/amide H refined with riding coordinates:
 N1A(H1A), C5A(H5A), C6A(H6A), C4A(H4A), N1B(H1B), C4B(H4B), C5B(H5B), C6B(H6B)
2.b X=CH2 refined with riding coordinates:
 N2A(H2AA,H2AB), N2B(H2BA,H2BB)
;
_olex2_submission_special_instructions 'No special instructions were received'
_oxdiff_exptl_absorpt_empirical_details
;
Empirical correction (ABSPACK) includes:
- Absorption correction using spherical harmonics
- Frame scaling
;
_oxdiff_exptl_absorpt_empirical_full_max 1.109
_oxdiff_exptl_absorpt_empirical_full_min 0.931

loop_
_space_group_symop_operation_xyz
'x, y, z'
'-x, y+1/2, -z'

loop_
_atom_site_label
_atom_site_type_symbol
_atom_site_fract_x
_atom_site_fract_y
_atom_site_fract_z
_atom_site_U_iso_or_equiv
_atom_site_adp_type
_atom_site_occupancy
_atom_site_site_symmetry_order
_atom_site_calc_flag
_atom_site_refinement_flags_posn
_atom_site_refinement_flags_adp
_atom_site_refinement_flags_occupancy
_atom_site_disorder_assembly
_atom_site_disorder_group
Br2 Br 0.97942(13) 0.58984(4) -0.33746(7) 0.01434(16) Uani 1 1 d . . . . .
Br3 Br 0.94705(12) 0.34652(5) -0.50849(7) 0.01563(15) Uani 1 1 d . . . . .
Sb Sb 0.99304(7) 0.40733(7) -0.25456(4) 0.01007(8) Uani 1 1 d . . . . .
Br5 Br 1.05402(12) 0.46920(5) -0.00182(7) 0.01544(15) Uani 1 1 d . . . . .
Br4 Br 1.01435(12) 0.22360(4) -0.16533(7) 0.01408(16) Uani 1 1 d . . . . .
Br1 Br 1.43470(10) 0.40288(6) -0.22328(6) 0.01649(13) Uani 1 1 d . . . . .
N3A N 0.5691(12) 0.3172(4) 0.1541(6) 0.0145(14) Uani 1 1 d . . . . .
N2A N 0.3065(12) 0.3085(5) 0.2799(7) 0.0211(16) Uani 1 1 d . . . . .
H2AA H 0.205575 0.277429 0.311093 0.025 Uiso 1 1 calc R . . . .
H2AB H 0.337713 0.366838 0.302214 0.025 Uiso 1 1 calc R . . . .
N1A N 0.3665(11) 0.1788(5) 0.1643(6) 0.0158(14) Uani 1 1 d . . . . .
H1A H 0.265391 0.148032 0.195710 0.019 Uiso 1 1 calc R . . . .
C2A C 0.4110(13) 0.2674(5) 0.1996(7) 0.0146(16) Uani 1 1 d . . . . .
C5A C 0.6260(13) 0.1804(6) 0.0344(7) 0.0160(16) Uani 1 1 d . . . . .
H5A H 0.703109 0.151724 -0.023202 0.019 Uiso 1 1 calc R . . . .
C6A C 0.4710(13) 0.1341(6) 0.0817(7) 0.0169(17) Uani 1 1 d . . . . .
H6A H 0.434480 0.071115 0.058188 0.020 Uiso 1 1 calc R . . . .
C4A C 0.6691(13) 0.2728(5) 0.0735(7) 0.0157(16) Uani 1 1 d . . . . .
H4A H 0.778034 0.306409 0.039922 0.019 Uiso 1 1 calc R . . . .
N3B N 0.4356(12) 0.5054(5) 0.3500(7) 0.0162(14) Uani 1 1 d . . . . .
N2B N 0.6933(12) 0.5146(5) 0.2209(6) 0.0189(15) Uani 1 1 d . . . . .
H2BA H 0.665887 0.455852 0.199231 0.023 Uiso 1 1 calc R . . . .
H2BB H 0.791676 0.546650 0.189107 0.023 Uiso 1 1 calc R . . . .
N1B N 0.6280(11) 0.6453(4) 0.3337(6) 0.0149(13) Uani 1 1 d . . . . .
H1B H 0.724422 0.676606 0.299456 0.018 Uiso 1 1 calc R . . . .
C2B C 0.5857(14) 0.5549(6) 0.3019(8) 0.0159(16) Uani 1 1 d . . . . .
C4B C 0.3361(13) 0.5476(5) 0.4319(7) 0.0152(16) Uani 1 1 d . . . . .
H4B H 0.230735 0.512778 0.466635 0.018 Uiso 1 1 calc R . . . .
C5B C 0.3761(13) 0.6407(5) 0.4709(8) 0.0164(16) Uani 1 1 d . . . . .
H5B H 0.303757 0.668714 0.531124 0.020 Uiso 1 1 calc R . . . .
C6B C 0.5262(14) 0.6884(5) 0.4164(7) 0.0154(16) Uani 1 1 d . . . . .
H6B H 0.558394 0.751996 0.437206 0.018 Uiso 1 1 calc R . . . .

loop_
_atom_site_aniso_label
_atom_site_aniso_U_11
_atom_site_aniso_U_22
_atom_site_aniso_U_33
_atom_site_aniso_U_23
_atom_site_aniso_U_13
_atom_site_aniso_U_12
Br2 0.0165(4) 0.0137(4) 0.0152(4) 0.0027(3) 0.0084(3) 0.0038(3)
Br3 0.0182(4) 0.0157(4) 0.0140(3) -0.0016(3) 0.0060(3) -0.0029(3)
Sb 0.00818(15) 0.01106(17) 0.01223(16) 0.00005(16) 0.00489(13) 0.00070(15)
Br5 0.0167(3) 0.0162(4) 0.0150(3) -0.0015(3) 0.0068(3) -0.0023(3)
Br4 0.0154(4) 0.0132(4) 0.0161(4) 0.0026(3) 0.0085(3) 0.0023(3)
Br1 0.0094(3) 0.0183(3) 0.0226(3) -0.0025(3) 0.0057(2) 0.0004(3)
N3A 0.017(3) 0.015(4) 0.014(3) 0.003(2) 0.008(3) 0.000(2)
N2A 0.027(4) 0.017(4) 0.027(4) 0.000(3) 0.021(4) -0.003(3)
N1A 0.017(3) 0.021(4) 0.013(3) -0.001(3) 0.010(3) -0.003(3)
C2A 0.013(4) 0.017(4) 0.014(4) 0.002(3) 0.003(3) -0.004(3)
C5A 0.018(4) 0.018(4) 0.012(3) -0.004(3) 0.005(3) 0.004(3)
C6A 0.018(4) 0.021(5) 0.011(3) -0.002(3) 0.002(3) 0.000(3)
C4A 0.015(4) 0.015(4) 0.015(4) 0.004(3) 0.001(3) 0.001(3)
N3B 0.016(3) 0.017(4) 0.017(3) -0.001(3) 0.007(3) -0.002(3)
N2B 0.026(4) 0.014(4) 0.022(4) 0.000(3) 0.015(3) -0.002(3)
N1B 0.019(3) 0.008(3) 0.019(3) 0.005(2) 0.006(3) -0.003(2)
C2B 0.017(4) 0.016(4) 0.016(4) 0.004(3) 0.007(3) 0.007(3)
C4B 0.013(4) 0.020(4) 0.015(4) 0.004(3) 0.009(3) 0.003(3)
C5B 0.016(4) 0.013(4) 0.022(4) 0.004(3) 0.008(3) 0.003(3)
C6B 0.019(4) 0.010(4) 0.016(4) 0.004(3) 0.004(3) 0.001(3)

loop_
_atom_type_symbol
_atom_type_description
_atom_type_scat_dispersion_real
_atom_type_scat_dispersion_imag
_atom_type_scat_source
C C 0.0033 0.0016 'International Tables Vol C Tables 4.2.6.8 and 6.1.1.4'
H H 0.0000 0.0000 'International Tables Vol C Tables 4.2.6.8 and 6.1.1.4'
Br Br -0.2901 2.4595 'International Tables Vol C Tables 4.2.6.8 and 6.1.1.4'
N N 0.0061 0.0033 'International Tables Vol C Tables 4.2.6.8 and 6.1.1.4'
Sb Sb -0.5866 1.5461 'International Tables Vol C Tables 4.2.6.8 and 6.1.1.4'

loop_
_exptl_crystal_face_index_h
_exptl_crystal_face_index_k
_exptl_crystal_face_index_l
_exptl_crystal_face_perp_dist
-1 -9 -13 0.0495
0 12 -12 0.0589
1 9 13 0.0495
0 -11 12 0.0437
-8 3 -2 0.0505
8 -2 1 0.0688
1 17 7 0.0666
1 -19 -5 0.0618
8 6 -4 0.0552

loop_
_geom_angle_atom_site_label_1
_geom_angle_atom_site_label_2
_geom_angle_atom_site_label_3
_geom_angle
_geom_angle_site_symmetry_1
_geom_angle_site_symmetry_3
_geom_angle_publ_flag
Br2 Sb Br3 90.19(3) . . ?
Br2 Sb Br4 178.70(3) . . ?
Br3 Sb Br4 90.84(4) . . ?
Br5 Sb Br2 89.32(4) . . ?
Br5 Sb Br3 178.09(3) . . ?
Br5 Sb Br4 89.61(3) . . ?
Br1 Sb Br2 90.46(3) . . ?
Br1 Sb Br3 87.29(3) . . ?
Br1 Sb Br5 90.86(3) . . ?
Br1 Sb Br4 88.81(3) . . ?
C4A N3A C2A 116.3(7) . . ?
C2A N1A C6A 122.8(6) . . ?
N2A C2A N3A 118.6(7) . . ?
N2A C2A N1A 121.1(6) . . ?
N1A C2A N3A 120.3(7) . . ?
C6A C5A C4A 117.0(7) . . ?
C5A C6A N1A 118.8(8) . . ?
N3A C4A C5A 124.8(7) . . ?
C4B N3B C2B 117.6(7) . . ?
C6B N1B C2B 121.5(6) . . ?
N3B C2B N1B 120.9(6) . . ?
N2B C2B N3B 119.7(8) . . ?
N2B C2B N1B 119.4(7) . . ?
N3B C4B C5B 124.2(7) . . ?
C6B C5B C4B 115.6(7) . . ?
N1B C6B C5B 120.1(7) . . ?

loop_
_geom_bond_atom_site_label_1
_geom_bond_atom_site_label_2
_geom_bond_distance
_geom_bond_site_symmetry_2
_geom_bond_publ_flag
Br2 Sb 2.7662(14) . ?
Br3 Sb 2.7796(13) . ?
Sb Br5 2.7599(13) . ?
Sb Br4 2.8021(14) . ?
Sb Br1 2.5594(15) . ?
N3A C2A 1.368(9) . ?
N3A C4A 1.328(9) . ?
N2A C2A 1.320(9) . ?
N1A C2A 1.337(10) . ?
N1A C6A 1.363(9) . ?
C5A C6A 1.338(11) . ?
C5A C4A 1.398(11) . ?
N3B C2B 1.344(9) . ?
N3B C4B 1.322(9) . ?
N2B C2B 1.333(9) . ?
N1B C2B 1.352(10) . ?
N1B C6B 1.343(9) . ?
C4B C5B 1.404(11) . ?
C5B C6B 1.370(10) . ?

loop_
_geom_hbond_atom_site_label_D
_geom_hbond_atom_site_label_H
_geom_hbond_atom_site_label_A
_geom_hbond_distance_DH
_geom_hbond_distance_HA
_geom_hbond_distance_DA
_geom_hbond_angle_DHA
_geom_hbond_site_symmetry_A
_geom_hbond_publ_flag
N2A H2AA Br2 0.88 2.96 3.705(7) 143.8 2_645 yes
N2A H2AB N3B 0.88 2.10 2.981(9) 175.5 . yes
N1A H1A Br2 0.88 2.50 3.354(6) 164.1 2_645 yes
N2B H2BA N3A 0.88 2.10 2.975(9) 174.1 . yes
N2B H2BB Br4 0.88 2.84 3.602(7) 146.5 2_755 yes
N1B H1B Br4 0.88 2.46 3.317(6) 163.5 2_755 yes

loop_
_exptl_oxdiff_crystal_face_indexfrac_h
_exptl_oxdiff_crystal_face_indexfrac_k
_exptl_oxdiff_crystal_face_indexfrac_l
_exptl_oxdiff_crystal_face_x
_exptl_oxdiff_crystal_face_y
_exptl_oxdiff_crystal_face_z
-0.9998 -9.0010 -13.0023 -0.7843 -0.1941 0.6546
-0.0004 12.0023 -12.0016 0.1731 0.0425 1.0040
0.9998 9.0010 13.0023 0.7843 0.1941 -0.6546
0.0003 -11.0022 12.0017 -0.1290 -0.0370 -0.9828
-8.0013 2.9997 -2.0007 0.0686 -0.9428 0.4460
8.0013 -1.9995 1.0005 -0.0542 0.9464 -0.3623
0.9995 17.0025 7.0016 0.9592 0.2263 -0.1103
1.0008 -19.0027 -5.0012 -0.9869 0.0054 -0.1214
8.0010 6.0019 -4.0001 0.1504 0.9806 0.1194
